data_1569618
loop_
_publ_author_name
'De, Sagnik'
'Das, Gopal'

_publ_section_title
;
 Surfactant-induced disaggregation of a quinoxaline AIEgen scaffold:
 aggregation aptitude in the solid and solution states.
;
_journal_issue 32
_journal_name_full 'Soft matter'
_journal_page_first 6116
_journal_page_last 6121
_journal_paper_doi 10.1039/d3sm00638g
_journal_volume 19
_journal_year 2023
_chemical_absolute_configuration syn
_chemical_compound_source Synthesis
_chemical_formula_moiety 'C21 H14 N2 O2'
_chemical_formula_sum 'C21 H14 N2 O2'
_chemical_formula_weight 326.34
_chemical_name_common L2
_chemical_name_systematic L2
_space_group_crystal_system triclinic
_space_group_IT_number 2
_space_group_name_Hall '-P 1'
_space_group_name_H-M_alt 'P -1'
_atom_sites_solution_hydrogens geom
_audit_creation_method SHELXL-2019/1
_audit_update_record
;
2023-03-13 deposited with the CCDC.	2023-07-24 downloaded from the CCDC.
;
_cell_angle_alpha 100.887(17)
_cell_angle_beta 93.957(16)
_cell_angle_gamma 98.408(15)
_cell_formula_units_Z 2
_cell_length_a 6.4465(10)
_cell_length_b 10.691(2)
_cell_length_c 12.369(2)
_cell_measurement_reflns_used 1027
_cell_measurement_temperature 293(2)
_cell_measurement_theta_max 25.9920
_cell_measurement_theta_min 3.2180
_cell_volume 824.0(2)
_computing_structure_refinement 'SHELXL-2019/1 (Sheldrick, 2019)'
_diffrn_ambient_temperature 293(2)
_diffrn_measured_fraction_theta_full 0.999
_diffrn_measured_fraction_theta_max 0.872
_diffrn_measurement_device_type 'SuperNova, Single source at offset/far, Eos'
_diffrn_measurement_method 'four-circle diffractometer'
_diffrn_radiation_probe x-ray
_diffrn_radiation_type MoK\a
_diffrn_radiation_wavelength 0.71073
_diffrn_reflns_av_R_equivalents 0.0735
_diffrn_reflns_av_unetI/netI 0.1409
_diffrn_reflns_Laue_measured_fraction_full 0.999
_diffrn_reflns_Laue_measured_fraction_max 0.872
_diffrn_reflns_limit_h_max 7
_diffrn_reflns_limit_h_min -8
_diffrn_reflns_limit_k_max 13
_diffrn_reflns_limit_k_min -13
_diffrn_reflns_limit_l_max 16
_diffrn_reflns_limit_l_min -16
_diffrn_reflns_number 6370
_diffrn_reflns_point_group_measured_fraction_full 0.999
_diffrn_reflns_point_group_measured_fraction_max 0.872
_diffrn_reflns_theta_full 25.242
_diffrn_reflns_theta_max 28.712
_diffrn_reflns_theta_min 2.317
_diffrn_source 'micro-focus sealed X-ray tube'
_exptl_absorpt_coefficient_mu 0.086
_exptl_absorpt_correction_T_max 1.00000
_exptl_absorpt_correction_T_min 0.42422
_exptl_absorpt_correction_type multi-scan
_exptl_absorpt_process_details
;
CrysAlisPro 1.171.40.23a (Rigaku Oxford Diffraction, 2018)
Empirical absorption correction using spherical harmonics,
 implemented in SCALE3 ABSPACK scaling algorithm.
;
_exptl_crystal_colour Golden
_exptl_crystal_density_diffrn 1.315
_exptl_crystal_description block
_exptl_crystal_F_000 340
_exptl_crystal_recrystallization_method 'Slow evaporation'
_exptl_crystal_size_max 0.3
_exptl_crystal_size_mid 0.22
_exptl_crystal_size_min 0.18
_refine_diff_density_max 0.236
_refine_diff_density_min -0.246
_refine_diff_density_rms 0.058
_refine_ls_extinction_method none
_refine_ls_goodness_of_fit_ref 0.987
_refine_ls_hydrogen_treatment constr
_refine_ls_matrix_type full
_refine_ls_number_parameters 227
_refine_ls_number_reflns 3715
_refine_ls_number_restraints 0
_refine_ls_restrained_S_all 0.987
_refine_ls_R_factor_all 0.2001
_refine_ls_R_factor_gt 0.0778
_refine_ls_shift/su_max 0.000
_refine_ls_shift/su_mean 0.000
_refine_ls_structure_factor_coef Fsqd
_refine_ls_weighting_details 'w=1/[\s^2^(Fo^2^)+(0.0893P)^2^] where P=(Fo^2^+2Fc^2^)/3'
_refine_ls_weighting_scheme calc
_refine_ls_wR_factor_gt 0.1790
_refine_ls_wR_factor_ref 0.2537
_reflns_Friedel_coverage 0.000
_reflns_number_gt 1455
_reflns_number_total 3715
_reflns_threshold_expression 'I > 2\s(I)'
_cod_data_source_file d3sm00638g2.cif
_cod_data_source_block L2
_cod_depositor_comments 'Adding full bibliography for 1569618--1569621.cif.'
_cod_database_code 1569618
_shelxl_version_number 2019/1
_shelx_space_group_comment
;
The symmetry employed for this shelxl refinement is uniquely defined
by the following loop, which should always be used as a source of
symmetry information in preference to the above space-group names.
They are only intended as comments.
;

loop_
_space_group_symop_operation_xyz
'x, y, z'
'-x, -y, -z'

loop_
_atom_site_label
_atom_site_type_symbol
_atom_site_fract_x
_atom_site_fract_y
_atom_site_fract_z
_atom_site_U_iso_or_equiv
_atom_site_adp_type
_atom_site_occupancy
_atom_site_site_symmetry_order
_atom_site_calc_flag
_atom_site_refinement_flags_posn
_atom_site_refinement_flags_adp
_atom_site_refinement_flags_occupancy
_atom_site_disorder_assembly
_atom_site_disorder_group
O24 O 0.1401(4) 0.0209(3) 0.89061(19) 0.0727(10) Uani 1 1 d . . . . .
H24 H 0.033224 -0.013591 0.912377 0.109 Uiso 1 1 calc R U . . .
O25 O 0.2178(4) 0.1005(3) 1.07181(18) 0.0658(9) Uani 1 1 d . . . . .
N2 N 1.0413(5) 0.3444(3) 0.8869(2) 0.0519(9) Uani 1 1 d . . . . .
N9 N 0.7683(4) 0.1809(3) 0.7132(2) 0.0520(9) Uani 1 1 d . . . . .
C1 C 1.0849(5) 0.3317(3) 0.7827(2) 0.0455(9) Uani 1 1 d . . . . .
C3 C 0.8584(5) 0.2755(3) 0.9074(2) 0.0475(10) Uani 1 1 d . . . . .
C4 C 0.8025(6) 0.2864(4) 1.0165(3) 0.0558(11) Uani 1 1 d . . . . .
H4 H 0.894661 0.337102 1.074759 0.067 Uiso 1 1 calc R U . . .
C5 C 0.6152(6) 0.2237(4) 1.0377(3) 0.0556(11) Uani 1 1 d . . . . .
H5 H 0.581420 0.230105 1.110180 0.067 Uiso 1 1 calc R U . . .
C6 C 0.4726(5) 0.1492(3) 0.9500(3) 0.0480(10) Uani 1 1 d . . . . .
C7 C 0.5228(6) 0.1339(3) 0.8432(3) 0.0511(10) Uani 1 1 d . . . . .
H7 H 0.428901 0.082040 0.786325 0.061 Uiso 1 1 calc R U . . .
C8 C 0.7176(6) 0.1972(3) 0.8195(2) 0.0472(10) Uani 1 1 d . . . . .
C10 C 0.9478(5) 0.2438(3) 0.6939(2) 0.0497(10) Uani 1 1 d . . . . .
C11 C 1.2775(6) 0.4166(3) 0.7628(3) 0.0485(10) Uani 1 1 d . . . . .
C12 C 1.4500(6) 0.4441(3) 0.8429(3) 0.0542(11) Uani 1 1 d . . . . .
H12 H 1.441880 0.409666 0.906482 0.065 Uiso 1 1 calc R U . . .
C13 C 1.6336(6) 0.5223(4) 0.8286(3) 0.0697(12) Uani 1 1 d . . . . .
H13 H 1.748617 0.538567 0.881792 0.084 Uiso 1 1 calc R U . . .
C14 C 1.6458(7) 0.5754(4) 0.7372(4) 0.0809(16) Uani 1 1 d . . . . .
H14 H 1.770215 0.626100 0.727118 0.097 Uiso 1 1 calc R U . . .
C15 C 1.4748(8) 0.5541(4) 0.6599(3) 0.0869(17) Uani 1 1 d . . . . .
H15 H 1.481923 0.592938 0.598762 0.104 Uiso 1 1 calc R U . . .
C16 C 1.2913(7) 0.4749(4) 0.6727(3) 0.0747(15) Uani 1 1 d . . . . .
H16 H 1.176186 0.461031 0.619770 0.090 Uiso 1 1 calc R U . . .
C17 C 1.0067(6) 0.2117(4) 0.5785(2) 0.0542(11) Uani 1 1 d . . . . .
C18 C 1.1937(6) 0.1703(4) 0.5557(3) 0.0629(12) Uani 1 1 d . . . . .
H18 H 1.292815 0.168801 0.613529 0.075 Uiso 1 1 calc R U . . .
C19 C 1.2364(8) 0.1308(4) 0.4477(3) 0.0789(15) Uani 1 1 d . . . . .
H19 H 1.361765 0.100606 0.433091 0.095 Uiso 1 1 calc R U . . .
C20 C 1.0929(10) 0.1363(5) 0.3620(3) 0.0880(19) Uani 1 1 d . . . . .
H20 H 1.122921 0.111720 0.289262 0.106 Uiso 1 1 calc R U . . .
C21 C 0.9074(9) 0.1776(5) 0.3830(3) 0.0912(18) Uani 1 1 d . . . . .
H21 H 0.811007 0.180922 0.324489 0.109 Uiso 1 1 calc R U . . .
C22 C 0.8605(7) 0.2149(4) 0.4917(3) 0.0757(15) Uani 1 1 d . . . . .
H22 H 0.732346 0.241714 0.505800 0.091 Uiso 1 1 calc R U . . .
C23 C 0.2652(6) 0.0856(4) 0.9738(3) 0.0519(10) Uani 1 1 d . . . . .

loop_
_atom_site_aniso_label
_atom_site_aniso_U_11
_atom_site_aniso_U_22
_atom_site_aniso_U_33
_atom_site_aniso_U_23
_atom_site_aniso_U_13
_atom_site_aniso_U_12
O24 0.0506(18) 0.096(2) 0.0563(15) 0.0075(14) -0.0004(12) -0.0245(16)
O25 0.0495(17) 0.092(2) 0.0490(14) 0.0099(13) 0.0123(11) -0.0076(15)
N2 0.0405(18) 0.065(2) 0.0433(16) 0.0061(13) 0.0028(12) -0.0057(16)
N9 0.0418(18) 0.063(2) 0.0451(16) 0.0066(14) 0.0008(12) -0.0044(16)
C1 0.039(2) 0.052(2) 0.0430(18) 0.0101(15) 0.0004(14) -0.0002(17)
C3 0.042(2) 0.057(2) 0.0388(17) 0.0065(15) -0.0002(14) -0.0003(18)
C4 0.041(2) 0.070(3) 0.049(2) 0.0066(17) -0.0021(15) -0.004(2)
C5 0.047(2) 0.075(3) 0.0412(19) 0.0106(17) 0.0011(15) 0.001(2)
C6 0.040(2) 0.053(2) 0.0482(19) 0.0109(16) 0.0070(15) -0.0015(18)
C7 0.048(2) 0.051(2) 0.0475(19) 0.0039(16) 0.0003(15) -0.0034(18)
C8 0.044(2) 0.056(2) 0.0397(17) 0.0083(15) 0.0068(14) 0.0003(18)
C10 0.040(2) 0.061(2) 0.0454(19) 0.0134(16) 0.0009(14) -0.0041(19)
C11 0.042(2) 0.051(2) 0.0470(18) 0.0069(16) 0.0000(15) -0.0026(18)
C12 0.043(2) 0.056(2) 0.059(2) 0.0108(17) 0.0014(16) -0.0026(19)
C13 0.044(3) 0.068(3) 0.091(3) 0.013(2) 0.002(2) -0.006(2)
C14 0.065(3) 0.081(3) 0.090(3) 0.019(3) 0.022(3) -0.019(3)
C15 0.103(4) 0.084(3) 0.067(3) 0.024(2) 0.015(3) -0.024(3)
C16 0.080(3) 0.085(3) 0.052(2) 0.020(2) -0.0004(19) -0.018(3)
C17 0.049(2) 0.062(2) 0.0415(19) 0.0069(16) 0.0008(16) -0.016(2)
C18 0.053(3) 0.080(3) 0.048(2) 0.0060(19) 0.0081(17) -0.003(2)
C19 0.075(3) 0.089(3) 0.062(3) 0.002(2) 0.021(2) -0.013(3)
C20 0.109(4) 0.095(4) 0.042(2) 0.004(2) 0.010(2) -0.031(3)
C21 0.098(4) 0.115(4) 0.046(2) 0.020(2) -0.018(2) -0.024(4)
C22 0.066(3) 0.104(4) 0.048(2) 0.015(2) -0.0073(18) -0.009(3)
C23 0.039(2) 0.058(2) 0.056(2) 0.0115(17) 0.0004(16) -0.0001(19)

loop_
_atom_type_symbol
_atom_type_description
_atom_type_scat_dispersion_real
_atom_type_scat_dispersion_imag
_atom_type_scat_source
C C 0.0033 0.0016 'International Tables Vol C Tables 4.2.6.8 and 6.1.1.4'
H H 0.0000 0.0000 'International Tables Vol C Tables 4.2.6.8 and 6.1.1.4'
N N 0.0061 0.0033 'International Tables Vol C Tables 4.2.6.8 and 6.1.1.4'
O O 0.0106 0.0060 'International Tables Vol C Tables 4.2.6.8 and 6.1.1.4'

loop_
_geom_angle_atom_site_label_1
_geom_angle_atom_site_label_2
_geom_angle_atom_site_label_3
_geom_angle
_geom_angle_site_symmetry_1
_geom_angle_site_symmetry_3
_geom_angle_publ_flag
C23 O24 H24 109.5 . . ?
C1 N2 C3 117.6(3) . . ?
C10 N9 C8 118.2(3) . . ?
N2 C1 C10 121.4(3) . . ?
N2 C1 C11 115.8(3) . . ?
C10 C1 C11 122.7(3) . . ?
N2 C3 C4 120.1(3) . . ?
N2 C3 C8 120.7(3) . . ?
C4 C3 C8 119.1(3) . . ?
C5 C4 C3 120.8(3) . . ?
C5 C4 H4 119.6 . . ?
C3 C4 H4 119.6 . . ?
C4 C5 C6 120.1(3) . . ?
C4 C5 H5 120.0 . . ?
C6 C5 H5 120.0 . . ?
C7 C6 C5 120.9(3) . . ?
C7 C6 C23 119.5(3) . . ?
C5 C6 C23 119.5(3) . . ?
C6 C7 C8 119.9(3) . . ?
C6 C7 H7 120.1 . . ?
C8 C7 H7 120.1 . . ?
N9 C8 C7 119.8(3) . . ?
N9 C8 C3 121.0(3) . . ?
C7 C8 C3 119.1(3) . . ?
N9 C10 C1 120.9(3) . . ?
N9 C10 C17 116.0(3) . . ?
C1 C10 C17 123.0(3) . . ?
C16 C11 C12 118.0(3) . . ?
C16 C11 C1 123.8(3) . . ?
C12 C11 C1 118.1(3) . . ?
C13 C12 C11 120.5(4) . . ?
C13 C12 H12 119.7 . . ?
C11 C12 H12 119.7 . . ?
C14 C13 C12 120.3(4) . . ?
C14 C13 H13 119.9 . . ?
C12 C13 H13 119.9 . . ?
C13 C14 C15 120.0(4) . . ?
C13 C14 H14 120.0 . . ?
C15 C14 H14 120.0 . . ?
C14 C15 C16 120.2(4) . . ?
C14 C15 H15 119.9 . . ?
C16 C15 H15 119.9 . . ?
C11 C16 C15 120.8(4) . . ?
C11 C16 H16 119.6 . . ?
C15 C16 H16 119.6 . . ?
C18 C17 C22 119.3(3) . . ?
C18 C17 C10 122.0(4) . . ?
C22 C17 C10 118.5(4) . . ?
C17 C18 C19 120.8(4) . . ?
C17 C18 H18 119.6 . . ?
C19 C18 H18 119.6 . . ?
C20 C19 C18 119.8(5) . . ?
C20 C19 H19 120.1 . . ?
C18 C19 H19 120.1 . . ?
C21 C20 C19 120.3(4) . . ?
C21 C20 H20 119.9 . . ?
C19 C20 H20 119.9 . . ?
C20 C21 C22 120.5(4) . . ?
C20 C21 H21 119.8 . . ?
C22 C21 H21 119.8 . . ?
C17 C22 C21 119.4(5) . . ?
C17 C22 H22 120.3 . . ?
C21 C22 H22 120.3 . . ?
O25 C23 O24 123.5(3) . . ?
O25 C23 C6 119.7(3) . . ?
O24 C23 C6 116.8(3) . . ?

loop_
_geom_bond_atom_site_label_1
_geom_bond_atom_site_label_2
_geom_bond_distance
_geom_bond_site_symmetry_2
_geom_bond_publ_flag
O24 C23 1.281(4) . ?
O24 H24 0.8200 . ?
O25 C23 1.257(3) . ?
N2 C1 1.324(4) . ?
N2 C3 1.362(4) . ?
N9 C10 1.312(4) . ?
N9 C8 1.362(4) . ?
C1 C10 1.451(4) . ?
C1 C11 1.491(4) . ?
C3 C4 1.409(4) . ?
C3 C8 1.417(4) . ?
C4 C5 1.359(4) . ?
C4 H4 0.9300 . ?
C5 C6 1.407(4) . ?
C5 H5 0.9300 . ?
C6 C7 1.366(4) . ?
C6 C23 1.483(4) . ?
C7 C8 1.414(4) . ?
C7 H7 0.9300 . ?
C10 C17 1.492(4) . ?
C11 C16 1.378(5) . ?
C11 C12 1.396(5) . ?
C12 C13 1.388(5) . ?
C12 H12 0.9300 . ?
C13 C14 1.359(6) . ?
C13 H13 0.9300 . ?
C14 C15 1.371(6) . ?
C14 H14 0.9300 . ?
C15 C16 1.387(5) . ?
C15 H15 0.9300 . ?
C16 H16 0.9300 . ?
C17 C18 1.373(6) . ?
C17 C22 1.388(5) . ?
C18 C19 1.382(4) . ?
C18 H18 0.9300 . ?
C19 C20 1.374(7) . ?
C19 H19 0.9300 . ?
C20 C21 1.359(7) . ?
C20 H20 0.9300 . ?
C21 C22 1.396(5) . ?
C21 H21 0.9300 . ?
C22 H22 0.9300 . ?

loop_
_geom_torsion_atom_site_label_1
_geom_torsion_atom_site_label_2
_geom_torsion_atom_site_label_3
_geom_torsion_atom_site_label_4
_geom_torsion
_geom_torsion_site_symmetry_1
_geom_torsion_site_symmetry_2
_geom_torsion_site_symmetry_3
_geom_torsion_site_symmetry_4
_geom_torsion_publ_flag
C3 N2 C1 C10 -2.5(6) . . . . ?
C3 N2 C1 C11 175.3(3) . . . . ?
C1 N2 C3 C4 -179.2(4) . . . . ?
C1 N2 C3 C8 -2.3(6) . . . . ?
N2 C3 C4 C5 176.4(4) . . . . ?
C8 C3 C4 C5 -0.5(6) . . . . ?
C3 C4 C5 C6 -1.4(7) . . . . ?
C4 C5 C6 C7 2.8(6) . . . . ?
C4 C5 C6 C23 -177.5(4) . . . . ?
C5 C6 C7 C8 -2.1(6) . . . . ?
C23 C6 C7 C8 178.2(4) . . . . ?
C10 N9 C8 C7 178.2(4) . . . . ?
C10 N9 C8 C3 -2.6(6) . . . . ?
C6 C7 C8 N9 179.4(4) . . . . ?
C6 C7 C8 C3 0.1(6) . . . . ?
N2 C3 C8 N9 5.0(6) . . . . ?
C4 C3 C8 N9 -178.0(3) . . . . ?
N2 C3 C8 C7 -175.8(4) . . . . ?
C4 C3 C8 C7 1.2(6) . . . . ?
C8 N9 C10 C1 -2.1(6) . . . . ?
C8 N9 C10 C17 173.5(3) . . . . ?
N2 C1 C10 N9 4.9(6) . . . . ?
C11 C1 C10 N9 -172.7(4) . . . . ?
N2 C1 C10 C17 -170.4(4) . . . . ?
C11 C1 C10 C17 12.0(6) . . . . ?
N2 C1 C11 C16 -141.2(4) . . . . ?
C10 C1 C11 C16 36.6(6) . . . . ?
N2 C1 C11 C12 35.3(5) . . . . ?
C10 C1 C11 C12 -147.0(4) . . . . ?
C16 C11 C12 C13 -3.5(6) . . . . ?
C1 C11 C12 C13 179.9(3) . . . . ?
C11 C12 C13 C14 1.4(6) . . . . ?
C12 C13 C14 C15 1.5(7) . . . . ?
C13 C14 C15 C16 -2.2(8) . . . . ?
C12 C11 C16 C15 2.8(6) . . . . ?
C1 C11 C16 C15 179.2(4) . . . . ?
C14 C15 C16 C11 0.0(7) . . . . ?
N9 C10 C17 C18 -123.7(4) . . . . ?
C1 C10 C17 C18 51.9(5) . . . . ?
N9 C10 C17 C22 51.5(5) . . . . ?
C1 C10 C17 C22 -133.0(4) . . . . ?
C22 C17 C18 C19 -0.6(5) . . . . ?
C10 C17 C18 C19 174.5(3) . . . . ?
C17 C18 C19 C20 1.8(6) . . . . ?
C18 C19 C20 C21 -1.5(7) . . . . ?
C19 C20 C21 C22 0.1(7) . . . . ?
C18 C17 C22 C21 -0.8(6) . . . . ?
C10 C17 C22 C21 -176.1(3) . . . . ?
C20 C21 C22 C17 1.1(7) . . . . ?
C7 C6 C23 O25 -179.3(4) . . . . ?
C5 C6 C23 O25 1.1(6) . . . . ?
C7 C6 C23 O24 -1.6(6) . . . . ?
C5 C6 C23 O24 178.7(4) . . . . ?
